data_7717363
loop_
_publ_author_name
'Leitner, Daniel'
'Neururer, Florian Rochus'
'Hohloch, Stephan'

_publ_section_title
;
 Synthesis and Electrochemical Properties of Molybdenum Nitrido Complexes
 Supported by Redox-Active NHC and MIC Ligands
;
_journal_name_full 'Dalton Transactions'
_journal_paper_doi 10.1039/D4DT02405B
_journal_year 2024
_chemical_formula_moiety 'C35 H44 Cl Mo N3 O2, C20 H30 Co, C H2 Cl2'
_chemical_formula_sum 'C56 H76 Cl3 Co Mo N3 O2'
_chemical_formula_weight 1084.41
_space_group_crystal_system monoclinic
_space_group_IT_number 9
_space_group_name_Hall 'C -2yc'
_space_group_name_H-M_alt 'C 1 c 1'
_atom_sites_solution_hydrogens geom
_atom_sites_solution_primary dual
_audit_creation_date 2019-10-30
_audit_creation_method
;
Olex2 1.2
(compiled 2018.05.29 svn.r3508 for OlexSys, GUI svn.r5506)
;
_audit_update_record
;
2024-06-23 deposited with the CCDC.	2024-10-29 downloaded from the CCDC.
;
_cell_angle_alpha 90
_cell_angle_beta 112.7890(10)
_cell_angle_gamma 90
_cell_formula_units_Z 4
_cell_length_a 19.5656(5)
_cell_length_b 15.4251(4)
_cell_length_c 19.5452(5)
_cell_measurement_reflns_used 10139
_cell_measurement_temperature 120(2)
_cell_measurement_theta_max 26.00
_cell_measurement_theta_min 2.26
_cell_volume 5438.3(2)
_computing_cell_refinement 'Bruker Apex3 suite, 2019'
_computing_data_collection 'Bruker Apex3 suite, 2019'
_computing_data_reduction 'Bruker Apex3 suite, 2019'
_computing_molecular_graphics 'Olex2 (Dolomanov et al., 2009)'
_computing_publication_material 'Olex2 (Dolomanov et al., 2009)'
_computing_structure_refinement 'ShelXL (Sheldrick, 2015)'
_computing_structure_solution 'ShelXT (Sheldrick, 2015)'
_diffrn_ambient_temperature 120.0
_diffrn_measured_fraction_theta_full 0.999
_diffrn_measured_fraction_theta_max 0.999
_diffrn_measurement_device_type 'Bruker D8 Venture'
_diffrn_measurement_method 'omega phi scans'
_diffrn_radiation_type MoK\a
_diffrn_radiation_wavelength 0.71073
_diffrn_reflns_av_R_equivalents 0.0480
_diffrn_reflns_av_unetI/netI 0.0280
_diffrn_reflns_Laue_measured_fraction_full 0.999
_diffrn_reflns_Laue_measured_fraction_max 0.999
_diffrn_reflns_limit_h_max 24
_diffrn_reflns_limit_h_min -23
_diffrn_reflns_limit_k_max 19
_diffrn_reflns_limit_k_min -19
_diffrn_reflns_limit_l_max 24
_diffrn_reflns_limit_l_min -24
_diffrn_reflns_number 78827
_diffrn_reflns_point_group_measured_fraction_full 0.999
_diffrn_reflns_point_group_measured_fraction_max 0.999
_diffrn_reflns_theta_full 25.242
_diffrn_reflns_theta_max 26.000
_diffrn_reflns_theta_min 2.258
_exptl_absorpt_coefficient_mu 0.725
_exptl_absorpt_correction_T_max 0.7456
_exptl_absorpt_correction_T_min 0.7165
_exptl_absorpt_correction_type multi-scan
_exptl_absorpt_process_details
;
SADABS-2016/2 (Bruker,2016/2) was used for absorption correction.
wR2(int) was 0.1058 before and 0.0630 after correction.
The Ratio of minimum to maximum transmission is 0.9610.
The \l/2 correction factor is Not present.
;
_exptl_crystal_colour green
_exptl_crystal_density_diffrn 1.324
_exptl_crystal_description block
_exptl_crystal_F_000 2276
_exptl_crystal_size_max 0.05
_exptl_crystal_size_mid 0.04
_exptl_crystal_size_min 0.02
_refine_diff_density_max 0.399
_refine_diff_density_min -0.296
_refine_diff_density_rms 0.049
_refine_ls_abs_structure_details
;
 Refined as an inversion twin.
;
_refine_ls_abs_structure_Flack 0.006(12)
_refine_ls_extinction_method none
_refine_ls_goodness_of_fit_ref 1.048
_refine_ls_hydrogen_treatment constr
_refine_ls_matrix_type full
_refine_ls_number_parameters 618
_refine_ls_number_reflns 10329
_refine_ls_number_restraints 2
_refine_ls_restrained_S_all 1.048
_refine_ls_R_factor_all 0.0221
_refine_ls_R_factor_gt 0.0212
_refine_ls_shift/su_max 0.000
_refine_ls_shift/su_mean 0.000
_refine_ls_structure_factor_coef Fsqd
_refine_ls_weighting_details 'w=1/[\s^2^(Fo^2^)+(0.0237P)^2^+3.1740P] where P=(Fo^2^+2Fc^2^)/3'
_refine_ls_weighting_scheme calc
_refine_ls_wR_factor_gt 0.0508
_refine_ls_wR_factor_ref 0.0516
_reflns_Friedel_coverage 0.998
_reflns_Friedel_fraction_full 0.999
_reflns_Friedel_fraction_max 0.999
_reflns_number_gt 10139
_reflns_number_total 10329
_reflns_threshold_expression 'I > 2\s(I)'
_cod_data_source_file d4dt02405b2.cif
_cod_data_source_block sh_0012n_0m
_cod_database_code 7717363
_shelx_shelxl_version_number 2014/7
_shelx_space_group_comment
;
The symmetry employed for this shelxl refinement is uniquely defined
by the following loop, which should always be used as a source of
symmetry information in preference to the above space-group names.
They are only intended as comments.
;
_exptl_absorpt_special_details 'Blessing, 1995'
_olex2_refinement_description
;
1. Twinned data refinement
 Scales: 0.994(12)
 0.006(12)
2. Fixed Uiso
 At 1.2 times of:
  All C(H) groups, All C(H,H) groups
 At 1.5 times of:
  All C(H,H,H) groups
3.a Secondary CH2 refined with riding coordinates:
 C200(H20A,H20B)
3.b Aromatic/amide H refined with riding coordinates:
 C4(H4), C11(H11), C15(H15), C9(H9), C5(H5), C17(H17), C6(H6), C3(H3)
3.c Idealised Me refined as rotating group:
 C109(H10A,H10B,H10C), C25(H25A,H25B,H25C), C117(H11A,H11B,H11C), C108(H10D,
 H10E,H10F), C21(H21A,H21B,H21C), C26(H26A,H26B,H26C), C30(H30A,H30B,H30C),
 C22(H22A,H22B,H22C), C23(H23A,H23B,H23C), C33(H33A,H33B,H33C), C31(H31A,H31B,
 H31C), C29(H29A,H29B,H29C), C34(H34A,H34B,H34C), C105(H10G,H10H,H10I),
 C27(H27A,H27B,H27C), C35(H35A,H35B,H35C), C116(H11D,H11E,H11F), C115(H11G,H11H,
 H11I), C107(H10J,H10K,H10L), C106(H10M,H10N,H10O), C118(H11J,H11K,H11L),
 C119(H11M,H11N,H11O)
;
_olex2_submission_special_instructions 'No special instructions were received'

loop_
_space_group_symop_operation_xyz
'x, y, z'
'x, -y, z+1/2'
'x+1/2, y+1/2, z'
'x+1/2, -y+1/2, z+1/2'

loop_
_atom_site_label
_atom_site_type_symbol
_atom_site_fract_x
_atom_site_fract_y
_atom_site_fract_z
_atom_site_U_iso_or_equiv
_atom_site_adp_type
_atom_site_occupancy
_atom_site_site_symmetry_order
_atom_site_calc_flag
_atom_site_refinement_flags_posn
_atom_site_refinement_flags_adp
_atom_site_refinement_flags_occupancy
_atom_site_disorder_assembly
_atom_site_disorder_group
Mo1 Mo 0.33082(2) 0.26111(2) 0.41653(2) 0.01138(5) Uani 1 1 d . . . . .
Co1 Co 0.64799(2) 0.06296(2) 0.49771(2) 0.01703(9) Uani 1 1 d . . . . .
Cl1 Cl 0.32539(4) 0.17526(5) 0.30896(4) 0.02059(15) Uani 1 1 d . . . . .
Cl21 Cl 0.47547(6) -0.00739(6) 0.20208(6) 0.0438(2) Uani 1 1 d . . . . .
Cl20 Cl 0.45674(12) 0.17743(8) 0.19142(14) 0.1112(8) Uani 1 1 d . . . . .
O1 O 0.33355(11) 0.14646(12) 0.47144(10) 0.0146(4) Uani 1 1 d . . . . .
O2 O 0.39738(11) 0.34590(12) 0.39014(10) 0.0150(4) Uani 1 1 d . . . . .
N1 N 0.41000(13) 0.25693(14) 0.58988(12) 0.0122(5) Uani 1 1 d . . . . .
N2 N 0.45510(13) 0.36203(14) 0.54641(12) 0.0128(4) Uani 1 1 d . . . . .
C1 C 0.39805(15) 0.30479(16) 0.52817(14) 0.0117(5) Uani 1 1 d . . . . .
C13 C 0.32145(15) 0.13921(18) 0.53401(15) 0.0130(5) Uani 1 1 d . . . . .
N10 N 0.24895(14) 0.30691(16) 0.39807(13) 0.0194(5) Uani 1 1 d . . . . .
C7 C 0.50599(16) 0.34731(17) 0.61890(15) 0.0143(5) Uani 1 1 d . . . . .
C103 C 0.57856(18) -0.00299(19) 0.40689(16) 0.0199(6) Uani 1 1 d . . . . .
C104 C 0.53692(17) 0.05361(19) 0.43418(16) 0.0206(6) Uani 1 1 d . . . . .
C18 C 0.43688(16) 0.49001(18) 0.37775(16) 0.0179(6) Uani 1 1 d . . . . .
C24 C 0.23304(17) 0.01035(18) 0.48116(16) 0.0173(6) Uani 1 1 d . . . . .
C14 C 0.45849(15) 0.43156(17) 0.49905(15) 0.0138(5) Uani 1 1 d . . . . .
C4 C 0.58526(17) 0.28007(19) 0.75791(16) 0.0177(6) Uani 1 1 d . . . . .
H4 H 0.6131 0.2582 0.8062 0.021 Uiso 1 1 calc R . . . .
C2 C 0.47686(15) 0.28066(17) 0.64728(15) 0.0130(5) Uani 1 1 d . . . . .
C11 C 0.26349(16) 0.07312(17) 0.61030(15) 0.0145(5) Uani 1 1 d . . . . .
H11 H 0.2319 0.0296 0.6164 0.017 Uiso 1 1 calc R . . . .
C8 C 0.35835(15) 0.19400(16) 0.59519(15) 0.0133(5) Uani 1 1 d . . . . .
C15 C 0.48599(15) 0.51135(17) 0.53202(16) 0.0156(5) Uani 1 1 d . . . . .
H15 H 0.5025 0.5176 0.5843 0.019 Uiso 1 1 calc R . . . .
C102 C 0.62915(18) 0.0481(2) 0.38744(17) 0.0235(7) Uani 1 1 d . . . . .
C9 C 0.34542(15) 0.19118(17) 0.65986(14) 0.0139(5) Uani 1 1 d . . . . .
H9 H 0.3696 0.2315 0.6985 0.017 Uiso 1 1 calc R . . . .
C19 C 0.42966(15) 0.41978(18) 0.42183(15) 0.0147(5) Uani 1 1 d . . . . .
C111 C 0.66851(17) 0.0028(2) 0.59784(16) 0.0221(6) Uani 1 1 d . . . . .
C28 C 0.51523(17) 0.67138(19) 0.52241(18) 0.0219(6) Uani 1 1 d . . . . .
C5 C 0.61551(16) 0.34627(18) 0.72892(16) 0.0186(6) Uani 1 1 d . . . . .
H5 H 0.6637 0.3676 0.7577 0.022 Uiso 1 1 calc R . . . .
C109 C 0.47610(18) 0.0296(2) 0.45862(19) 0.0274(7) Uani 1 1 d . . . . .
H10A H 0.4794 -0.0323 0.4707 0.041 Uiso 1 1 calc GR . . . .
H10B H 0.4281 0.0418 0.4186 0.041 Uiso 1 1 calc GR . . . .
H10C H 0.4808 0.0635 0.5026 0.041 Uiso 1 1 calc GR . . . .
C12 C 0.27298(16) 0.07595(17) 0.54292(15) 0.0144(5) Uani 1 1 d . . . . .
C112 C 0.72205(16) -0.02244(19) 0.56886(16) 0.0194(6) Uani 1 1 d . . . . .
C25 C 0.18752(19) 0.0576(2) 0.40773(16) 0.0237(7) Uani 1 1 d . . . . .
H25A H 0.1540 0.0994 0.4164 0.036 Uiso 1 1 calc GR . . . .
H25B H 0.1585 0.0152 0.3705 0.036 Uiso 1 1 calc GR . . . .
H25C H 0.2212 0.0882 0.3898 0.036 Uiso 1 1 calc GR . . . .
C17 C 0.46644(17) 0.56773(18) 0.41305(17) 0.0203(6) Uani 1 1 d . . . . .
H17 H 0.4713 0.6144 0.3835 0.024 Uiso 1 1 calc R . . . .
C6 C 0.57671(17) 0.38117(18) 0.65930(16) 0.0163(6) Uani 1 1 d . . . . .
H6 H 0.5971 0.4261 0.6398 0.020 Uiso 1 1 calc R . . . .
C117 C 0.7395(2) -0.1146(2) 0.55660(19) 0.0296(8) Uani 1 1 d . . . . .
H11A H 0.6954 -0.1508 0.5467 0.044 Uiso 1 1 calc GR . . . .
H11B H 0.7801 -0.1360 0.6010 0.044 Uiso 1 1 calc GR . . . .
H11C H 0.7542 -0.1173 0.5141 0.044 Uiso 1 1 calc GR . . . .
C32 C 0.40920(19) 0.4799(2) 0.29349(17) 0.0239(7) Uani 1 1 d . . . . .
C20 C 0.28432(16) 0.12884(19) 0.74130(15) 0.0177(6) Uani 1 1 d . . . . .
C108 C 0.56947(19) -0.0996(2) 0.39740(18) 0.0253(7) Uani 1 1 d . . . . .
H10D H 0.6173 -0.1260 0.4045 0.038 Uiso 1 1 calc GR . . . .
H10E H 0.5334 -0.1127 0.3474 0.038 Uiso 1 1 calc GR . . . .
H10F H 0.5518 -0.1230 0.4342 0.038 Uiso 1 1 calc GR . . . .
C101 C 0.61967(19) 0.1366(2) 0.40374(19) 0.0265(7) Uani 1 1 d . . . . .
C10 C 0.29758(15) 0.13034(17) 0.66908(14) 0.0146(5) Uani 1 1 d . . . . .
C100 C 0.56293(18) 0.1402(2) 0.43255(18) 0.0249(7) Uani 1 1 d . . . . .
C21 C 0.2491(2) 0.2147(2) 0.74975(19) 0.0283(7) Uani 1 1 d . . . . .
H21A H 0.2818 0.2628 0.7498 0.043 Uiso 1 1 calc GR . . . .
H21B H 0.2417 0.2145 0.7966 0.043 Uiso 1 1 calc GR . . . .
H21C H 0.2011 0.2217 0.7083 0.043 Uiso 1 1 calc GR . . . .
C26 C 0.29110(19) -0.0482(2) 0.46962(18) 0.0254(7) Uani 1 1 d . . . . .
H26A H 0.3248 -0.0128 0.4551 0.038 Uiso 1 1 calc GR . . . .
H26B H 0.2661 -0.0905 0.4304 0.038 Uiso 1 1 calc GR . . . .
H26C H 0.3194 -0.0789 0.5159 0.038 Uiso 1 1 calc GR . . . .
C113 C 0.75839(18) 0.0526(2) 0.55883(19) 0.0275(7) Uani 1 1 d . . . . .
C3 C 0.51583(16) 0.24613(18) 0.71770(15) 0.0160(6) Uani 1 1 d . . . . .
H3 H 0.4955 0.2012 0.7372 0.019 Uiso 1 1 calc R . . . .
C16 C 0.48933(16) 0.58103(18) 0.48936(17) 0.0181(6) Uani 1 1 d . . . . .
C30 C 0.5344(2) 0.6735(2) 0.60634(19) 0.0301(8) Uani 1 1 d . . . . .
H30A H 0.4910 0.6555 0.6162 0.045 Uiso 1 1 calc GR . . . .
H30B H 0.5486 0.7325 0.6250 0.045 Uiso 1 1 calc GR . . . .
H30C H 0.5756 0.6338 0.6314 0.045 Uiso 1 1 calc GR . . . .
C110 C 0.67235(19) 0.0936(2) 0.60738(19) 0.0290(7) Uani 1 1 d . . . . .
C22 C 0.35873(18) 0.1179(2) 0.80750(16) 0.0286(7) Uani 1 1 d . . . . .
H22A H 0.3811 0.0624 0.8033 0.043 Uiso 1 1 calc GR . . . .
H22B H 0.3504 0.1191 0.8538 0.043 Uiso 1 1 calc GR . . . .
H22C H 0.3921 0.1654 0.8076 0.043 Uiso 1 1 calc GR . . . .
C23 C 0.23340(18) 0.0543(2) 0.74364(17) 0.0241(7) Uani 1 1 d . . . . .
H23A H 0.1854 0.0599 0.7020 0.036 Uiso 1 1 calc GR . . . .
H23B H 0.2261 0.0564 0.7905 0.036 Uiso 1 1 calc GR . . . .
H23C H 0.2562 -0.0012 0.7399 0.036 Uiso 1 1 calc GR . . . .
C33 C 0.4249(2) 0.5611(2) 0.25614(19) 0.0349(9) Uani 1 1 d . . . . .
H33A H 0.4001 0.6113 0.2670 0.052 Uiso 1 1 calc GR . . . .
H33B H 0.4061 0.5521 0.2023 0.052 Uiso 1 1 calc GR . . . .
H33C H 0.4785 0.5715 0.2753 0.052 Uiso 1 1 calc GR . . . .
C31 C 0.5845(2) 0.6973(2) 0.5090(2) 0.0341(8) Uani 1 1 d . . . . .
H31A H 0.6239 0.6547 0.5324 0.051 Uiso 1 1 calc GR . . . .
H31B H 0.6012 0.7547 0.5304 0.051 Uiso 1 1 calc GR . . . .
H31C H 0.5728 0.6990 0.4555 0.051 Uiso 1 1 calc GR . . . .
C29 C 0.4535(2) 0.73830(19) 0.4855(2) 0.0298(8) Uani 1 1 d . . . . .
H29A H 0.4426 0.7409 0.4322 0.045 Uiso 1 1 calc GR . . . .
H29B H 0.4698 0.7954 0.5078 0.045 Uiso 1 1 calc GR . . . .
H29C H 0.4087 0.7211 0.4932 0.045 Uiso 1 1 calc GR . . . .
C34 C 0.4468(2) 0.4028(2) 0.2730(2) 0.0362(9) Uani 1 1 d . . . . .
H34A H 0.5005 0.4123 0.2925 0.054 Uiso 1 1 calc GR . . . .
H34B H 0.4278 0.3970 0.2189 0.054 Uiso 1 1 calc GR . . . .
H34C H 0.4361 0.3496 0.2945 0.054 Uiso 1 1 calc GR . . . .
C105 C 0.5339(2) 0.2207(2) 0.4548(2) 0.0379(9) Uani 1 1 d . . . . .
H10G H 0.5125 0.2059 0.4910 0.057 Uiso 1 1 calc GR . . . .
H10H H 0.4957 0.2468 0.4109 0.057 Uiso 1 1 calc GR . . . .
H10I H 0.5746 0.2620 0.4769 0.057 Uiso 1 1 calc GR . . . .
C114 C 0.7282(2) 0.1255(2) 0.5840(2) 0.0339(8) Uani 1 1 d . . . . .
C27 C 0.17836(19) -0.0471(2) 0.49961(17) 0.0247(7) Uani 1 1 d . . . . .
H27A H 0.2052 -0.0799 0.5451 0.037 Uiso 1 1 calc GR . . . .
H27B H 0.1542 -0.0874 0.4586 0.037 Uiso 1 1 calc GR . . . .
H27C H 0.1408 -0.0106 0.5070 0.037 Uiso 1 1 calc GR . . . .
C35 C 0.3245(2) 0.4674(3) 0.26227(19) 0.0378(9) Uani 1 1 d . . . . .
H35A H 0.3123 0.4176 0.2865 0.057 Uiso 1 1 calc GR . . . .
H35B H 0.3063 0.4571 0.2087 0.057 Uiso 1 1 calc GR . . . .
H35C H 0.3011 0.5197 0.2718 0.057 Uiso 1 1 calc GR . . . .
C116 C 0.6201(2) -0.0582(3) 0.6190(2) 0.0353(8) Uani 1 1 d . . . . .
H11D H 0.5769 -0.0266 0.6199 0.053 Uiso 1 1 calc GR . . . .
H11E H 0.6483 -0.0823 0.6683 0.053 Uiso 1 1 calc GR . . . .
H11F H 0.6034 -0.1053 0.5827 0.053 Uiso 1 1 calc GR . . . .
C115 C 0.6292(3) 0.1451(3) 0.6426(2) 0.0505(11) Uani 1 1 d . . . . .
H11G H 0.6257 0.2056 0.6262 0.076 Uiso 1 1 calc GR . . . .
H11H H 0.6547 0.1427 0.6968 0.076 Uiso 1 1 calc GR . . . .
H11I H 0.5793 0.1207 0.6279 0.076 Uiso 1 1 calc GR . . . .
C107 C 0.6803(2) 0.0153(2) 0.3528(2) 0.0330(8) Uani 1 1 d . . . . .
H10J H 0.7228 0.0544 0.3652 0.050 Uiso 1 1 calc GR . . . .
H10K H 0.6538 0.0128 0.2988 0.050 Uiso 1 1 calc GR . . . .
H10L H 0.6976 -0.0429 0.3718 0.050 Uiso 1 1 calc GR . . . .
C106 C 0.6594(3) 0.2132(2) 0.3893(3) 0.0447(10) Uani 1 1 d . . . . .
H10M H 0.6631 0.2590 0.4252 0.067 Uiso 1 1 calc GR . . . .
H10N H 0.6318 0.2348 0.3389 0.067 Uiso 1 1 calc GR . . . .
H10O H 0.7093 0.1957 0.3942 0.067 Uiso 1 1 calc GR . . . .
C200 C 0.4249(3) 0.0804(3) 0.2137(3) 0.0490(11) Uani 1 1 d . . . . .
H20A H 0.3719 0.0727 0.1815 0.059 Uiso 1 1 calc R . . . .
H20B H 0.4293 0.0825 0.2658 0.059 Uiso 1 1 calc R . . . .
C118 C 0.8212(2) 0.0537(3) 0.5334(3) 0.0513(12) Uani 1 1 d . . . . .
H11J H 0.8152 0.0060 0.4983 0.077 Uiso 1 1 calc GR . . . .
H11K H 0.8681 0.0467 0.5762 0.077 Uiso 1 1 calc GR . . . .
H11L H 0.8215 0.1090 0.5088 0.077 Uiso 1 1 calc GR . . . .
C119 C 0.7542(3) 0.2178(3) 0.5906(3) 0.0643(15) Uani 1 1 d . . . . .
H11M H 0.7773 0.2285 0.5550 0.096 Uiso 1 1 calc GR . . . .
H11N H 0.7904 0.2284 0.6411 0.096 Uiso 1 1 calc GR . . . .
H11O H 0.7118 0.2568 0.5801 0.096 Uiso 1 1 calc GR . . . .

loop_
_atom_site_aniso_label
_atom_site_aniso_U_11
_atom_site_aniso_U_22
_atom_site_aniso_U_33
_atom_site_aniso_U_23
_atom_site_aniso_U_13
_atom_site_aniso_U_12
Mo1 0.01166(10) 0.01136(10) 0.01078(9) 0.00002(10) 0.00396(7) -0.00003(11)
Co1 0.01514(19) 0.01371(18) 0.0234(2) -0.00163(15) 0.00869(15) 0.00162(15)
Cl1 0.0252(4) 0.0217(4) 0.0168(3) -0.0058(3) 0.0103(3) -0.0041(3)
Cl21 0.0523(6) 0.0314(5) 0.0615(6) 0.0000(4) 0.0371(5) 0.0011(4)
Cl20 0.1429(16) 0.0315(6) 0.221(2) 0.0336(9) 0.1380(17) 0.0152(8)
O1 0.0193(10) 0.0127(9) 0.0142(9) -0.0014(7) 0.0092(8) -0.0018(8)
O2 0.0189(10) 0.0119(9) 0.0141(9) 0.0007(7) 0.0063(8) -0.0025(8)
N1 0.0123(11) 0.0120(11) 0.0126(11) -0.0007(8) 0.0050(9) -0.0015(8)
N2 0.0141(11) 0.0106(10) 0.0134(10) 0.0000(8) 0.0050(9) 0.0001(9)
C1 0.0122(13) 0.0087(12) 0.0148(12) 0.0012(10) 0.0061(10) 0.0010(10)
C13 0.0139(13) 0.0133(13) 0.0117(12) 0.0011(10) 0.0049(10) 0.0018(11)
N10 0.0165(12) 0.0202(12) 0.0191(12) -0.0027(10) 0.0044(10) 0.0009(10)
C7 0.0157(14) 0.0120(12) 0.0143(13) -0.0006(10) 0.0046(11) 0.0026(10)
C103 0.0201(14) 0.0214(15) 0.0170(14) -0.0006(11) 0.0058(12) 0.0025(12)
C104 0.0150(15) 0.0251(15) 0.0188(14) 0.0021(11) 0.0032(12) 0.0044(12)
C18 0.0171(14) 0.0171(14) 0.0195(14) 0.0049(11) 0.0072(12) 0.0004(11)
C24 0.0212(15) 0.0158(13) 0.0168(14) -0.0037(11) 0.0093(12) -0.0046(11)
C14 0.0124(13) 0.0114(12) 0.0184(13) 0.0047(10) 0.0070(11) 0.0025(10)
C4 0.0189(15) 0.0184(14) 0.0127(12) -0.0019(10) 0.0027(11) 0.0016(11)
C2 0.0129(13) 0.0117(12) 0.0135(12) -0.0027(10) 0.0041(11) -0.0005(10)
C11 0.0146(14) 0.0135(13) 0.0167(13) 0.0017(10) 0.0073(11) -0.0003(11)
C8 0.0130(13) 0.0094(12) 0.0172(13) 0.0014(10) 0.0056(11) -0.0003(10)
C15 0.0133(13) 0.0139(13) 0.0191(13) -0.0011(10) 0.0058(11) 0.0004(10)
C102 0.0249(17) 0.0238(16) 0.0237(15) 0.0050(12) 0.0116(13) 0.0069(12)
C9 0.0148(13) 0.0123(12) 0.0129(12) -0.0015(10) 0.0035(10) -0.0008(10)
C19 0.0131(14) 0.0136(13) 0.0179(13) 0.0026(10) 0.0066(11) 0.0009(10)
C111 0.0215(16) 0.0298(17) 0.0142(13) -0.0031(12) 0.0061(12) 0.0044(13)
C28 0.0199(15) 0.0122(13) 0.0328(17) 0.0003(12) 0.0094(13) -0.0022(11)
C5 0.0144(14) 0.0194(14) 0.0194(14) -0.0045(11) 0.0037(11) -0.0011(11)
C109 0.0174(16) 0.0347(18) 0.0307(18) -0.0019(14) 0.0101(14) 0.0003(14)
C12 0.0165(14) 0.0108(12) 0.0154(13) -0.0005(10) 0.0057(11) 0.0001(10)
C112 0.0159(15) 0.0228(15) 0.0169(14) -0.0025(11) 0.0037(12) 0.0031(11)
C25 0.0285(17) 0.0241(15) 0.0154(14) -0.0030(12) 0.0051(13) -0.0086(13)
C17 0.0206(16) 0.0147(13) 0.0256(15) 0.0069(11) 0.0088(13) -0.0022(11)
C6 0.0162(13) 0.0135(13) 0.0195(14) -0.0012(11) 0.0072(11) -0.0024(11)
C117 0.036(2) 0.0274(17) 0.0212(16) -0.0015(13) 0.0067(14) 0.0089(15)
C32 0.0304(18) 0.0213(16) 0.0198(15) 0.0062(12) 0.0095(13) -0.0032(13)
C20 0.0188(15) 0.0221(15) 0.0149(13) -0.0009(11) 0.0095(11) -0.0023(11)
C108 0.0259(17) 0.0228(15) 0.0235(15) -0.0061(12) 0.0055(13) -0.0030(13)
C101 0.0285(18) 0.0206(16) 0.0346(18) 0.0073(13) 0.0167(15) 0.0058(13)
C10 0.0162(14) 0.0153(13) 0.0128(12) 0.0018(10) 0.0063(11) 0.0026(11)
C100 0.0219(16) 0.0226(15) 0.0302(17) 0.0051(12) 0.0100(13) 0.0096(12)
C21 0.0332(19) 0.0274(17) 0.0331(18) -0.0068(14) 0.0223(15) -0.0024(14)
C26 0.0296(18) 0.0193(15) 0.0312(17) -0.0086(13) 0.0161(14) -0.0014(13)
C113 0.0162(16) 0.0328(18) 0.0315(18) 0.0022(14) 0.0071(14) -0.0006(13)
C3 0.0190(15) 0.0163(13) 0.0135(13) 0.0015(10) 0.0071(11) 0.0020(11)
C16 0.0157(14) 0.0132(14) 0.0263(15) 0.0010(11) 0.0092(12) -0.0017(11)
C30 0.0356(19) 0.0155(15) 0.0339(18) -0.0048(13) 0.0076(15) -0.0047(13)
C110 0.0264(18) 0.0296(17) 0.0275(16) -0.0086(13) 0.0066(14) 0.0071(14)
C22 0.0250(17) 0.048(2) 0.0118(14) 0.0022(13) 0.0059(12) -0.0025(15)
C23 0.0268(17) 0.0302(17) 0.0195(15) 0.0012(12) 0.0136(13) -0.0074(13)
C33 0.048(2) 0.0311(19) 0.0244(17) 0.0105(14) 0.0130(16) -0.0061(17)
C31 0.0304(19) 0.0189(16) 0.057(2) -0.0063(15) 0.0218(17) -0.0089(14)
C29 0.0309(19) 0.0148(14) 0.042(2) 0.0043(13) 0.0120(16) 0.0015(13)
C34 0.063(3) 0.0304(19) 0.0255(17) 0.0029(14) 0.0285(18) -0.0001(18)
C105 0.037(2) 0.0253(18) 0.054(2) 0.0035(16) 0.0209(19) 0.0144(16)
C114 0.036(2) 0.0189(16) 0.0352(18) -0.0046(13) 0.0006(16) -0.0049(14)
C27 0.0343(18) 0.0187(14) 0.0239(15) -0.0073(12) 0.0144(14) -0.0112(13)
C35 0.032(2) 0.047(2) 0.0233(17) 0.0124(15) -0.0006(14) -0.0079(17)
C116 0.034(2) 0.046(2) 0.0300(18) 0.0042(15) 0.0174(16) -0.0019(16)
C115 0.063(3) 0.047(2) 0.040(2) -0.0130(18) 0.019(2) 0.024(2)
C107 0.037(2) 0.0348(19) 0.0375(19) 0.0048(15) 0.0252(16) 0.0084(15)
C106 0.056(3) 0.0277(19) 0.064(3) 0.0152(18) 0.038(2) 0.0029(18)
C200 0.056(3) 0.032(2) 0.078(3) 0.008(2) 0.047(3) 0.0032(19)
C118 0.022(2) 0.082(3) 0.052(3) 0.021(2) 0.0172(18) -0.003(2)
C119 0.068(3) 0.026(2) 0.073(3) -0.004(2) -0.001(3) -0.021(2)

loop_
_atom_type_symbol
_atom_type_description
_atom_type_scat_dispersion_real
_atom_type_scat_dispersion_imag
_atom_type_scat_source
C C 0.0033 0.0016 'International Tables Vol C Tables 4.2.6.8 and 6.1.1.4'
H H 0.0000 0.0000 'International Tables Vol C Tables 4.2.6.8 and 6.1.1.4'
Cl Cl 0.1484 0.1585 'International Tables Vol C Tables 4.2.6.8 and 6.1.1.4'
Co Co 0.3494 0.9721 'International Tables Vol C Tables 4.2.6.8 and 6.1.1.4'
Mo Mo -1.6832 0.6857 'International Tables Vol C Tables 4.2.6.8 and 6.1.1.4'
N N 0.0061 0.0033 'International Tables Vol C Tables 4.2.6.8 and 6.1.1.4'
O O 0.0106 0.0060 'International Tables Vol C Tables 4.2.6.8 and 6.1.1.4'

loop_
_geom_angle_atom_site_label_1
_geom_angle_atom_site_label_2
_geom_angle_atom_site_label_3
_geom_angle
_geom_angle_site_symmetry_1
_geom_angle_site_symmetry_3
_geom_angle_publ_flag
O1 Mo1 Cl1 88.10(5) . . ?
O1 Mo1 C1 81.92(8) . . ?
O2 Mo1 Cl1 87.10(6) . . ?
O2 Mo1 O1 142.13(8) . . ?
O2 Mo1 C1 81.85(9) . . ?
C1 Mo1 Cl1 146.80(7) . . ?
N10 Mo1 Cl1 109.04(9) . . ?
N10 Mo1 O1 107.90(10) . . ?
N10 Mo1 O2 109.16(10) . . ?
N10 Mo1 C1 104.15(11) . . ?
C103 Co1 C104 40.97(12) . . ?
C103 Co1 C102 40.81(13) . . ?
C103 Co1 C111 114.90(13) . . ?
C103 Co1 C112 109.09(12) . . ?
C103 Co1 C101 68.78(13) . . ?
C103 Co1 C100 68.97(13) . . ?
C103 Co1 C110 145.71(14) . . ?
C103 Co1 C114 172.61(15) . . ?
C104 Co1 C102 68.84(13) . . ?
C104 Co1 C111 108.35(13) . . ?
C104 Co1 C112 132.13(12) . . ?
C104 Co1 C110 114.20(13) . . ?
C102 Co1 C111 146.78(13) . . ?
C102 Co1 C110 172.54(14) . . ?
C111 Co1 C110 40.00(13) . . ?
C112 Co1 C102 115.62(12) . . ?
C112 Co1 C111 40.56(12) . . ?
C112 Co1 C110 67.92(12) . . ?
C101 Co1 C104 68.89(13) . . ?
C101 Co1 C102 40.82(12) . . ?
C101 Co1 C111 171.39(13) . . ?
C101 Co1 C112 147.14(13) . . ?
C101 Co1 C110 132.82(14) . . ?
C101 Co1 C114 109.46(14) . . ?
C100 Co1 C104 41.04(12) . . ?
C100 Co1 C102 68.83(13) . . ?
C100 Co1 C111 131.84(13) . . ?
C100 Co1 C112 171.34(13) . . ?
C100 Co1 C101 40.89(13) . . ?
C100 Co1 C110 108.61(13) . . ?
C100 Co1 C114 114.76(13) . . ?
C113 Co1 C103 132.13(14) . . ?
C113 Co1 C104 171.36(13) . . ?
C113 Co1 C102 109.05(14) . . ?
C113 Co1 C111 68.52(13) . . ?
C113 Co1 C112 40.45(13) . . ?
C113 Co1 C101 115.40(14) . . ?
C113 Co1 C100 146.91(14) . . ?
C113 Co1 C110 68.99(14) . . ?
C113 Co1 C114 41.46(14) . . ?
C114 Co1 C104 145.87(14) . . ?
C114 Co1 C102 133.33(15) . . ?
C114 Co1 C111 67.92(14) . . ?
C114 Co1 C112 68.23(13) . . ?
C114 Co1 C110 40.60(15) . . ?
C13 O1 Mo1 124.79(16) . . ?
C19 O2 Mo1 131.44(17) . . ?
C1 N1 C2 110.8(2) . . ?
C1 N1 C8 123.4(2) . . ?
C2 N1 C8 125.7(2) . . ?
C1 N2 C7 110.5(2) . . ?
C1 N2 C14 123.7(2) . . ?
C7 N2 C14 125.6(2) . . ?
N1 C1 Mo1 123.62(18) . . ?
N1 C1 N2 106.2(2) . . ?
N2 C1 Mo1 125.56(19) . . ?
O1 C13 C8 120.7(2) . . ?
O1 C13 C12 122.3(2) . . ?
C8 C13 C12 117.0(2) . . ?
N2 C7 C6 132.1(3) . . ?
C2 C7 N2 106.4(2) . . ?
C2 C7 C6 121.2(3) . . ?
C104 C103 Co1 69.80(17) . . ?
C104 C103 C108 126.4(3) . . ?
C102 C103 Co1 70.10(18) . . ?
C102 C103 C104 108.4(3) . . ?
C102 C103 C108 125.1(3) . . ?
C108 C103 Co1 127.5(2) . . ?
C103 C104 Co1 69.23(17) . . ?
C103 C104 C109 127.5(3) . . ?
C103 C104 C100 107.6(3) . . ?
C109 C104 Co1 127.9(2) . . ?
C100 C104 Co1 69.23(17) . . ?
C100 C104 C109 125.0(3) . . ?
C19 C18 C32 119.8(3) . . ?
C17 C18 C19 118.3(3) . . ?
C17 C18 C32 121.8(3) . . ?
C12 C24 C25 110.7(2) . . ?
C26 C24 C12 108.9(2) . . ?
C26 C24 C25 109.5(3) . . ?
C26 C24 C27 108.5(2) . . ?
C27 C24 C12 112.6(2) . . ?
C27 C24 C25 106.7(2) . . ?
C15 C14 N2 117.8(2) . . ?
C15 C14 C19 122.2(2) . . ?
C19 C14 N2 119.8(2) . . ?
C5 C4 H4 119.3 . . ?
C3 C4 H4 119.3 . . ?
C3 C4 C5 121.4(3) . . ?
C7 C2 N1 105.9(2) . . ?
C7 C2 C3 121.6(3) . . ?
C3 C2 N1 132.3(3) . . ?
C12 C11 H11 118.0 . . ?
C10 C11 H11 118.0 . . ?
C10 C11 C12 124.0(3) . . ?
C13 C8 N1 119.1(2) . . ?
C9 C8 N1 118.1(2) . . ?
C9 C8 C13 122.7(3) . . ?
C14 C15 H15 119.7 . . ?
C16 C15 C14 120.6(3) . . ?
C16 C15 H15 119.7 . . ?
C103 C102 Co1 69.10(17) . . ?
C103 C102 C101 107.7(3) . . ?
C103 C102 C107 126.0(3) . . ?
C101 C102 Co1 69.25(18) . . ?
C101 C102 C107 126.2(3) . . ?
C107 C102 Co1 129.2(2) . . ?
C8 C9 H9 119.6 . . ?
C8 C9 C10 120.8(2) . . ?
C10 C9 H9 119.6 . . ?
O2 C19 C18 120.6(2) . . ?
O2 C19 C14 122.1(2) . . ?
C14 C19 C18 117.3(3) . . ?
C112 C111 Co1 69.40(17) . . ?
C112 C111 C116 125.3(3) . . ?
C110 C111 Co1 70.09(19) . . ?
C110 C111 C112 108.3(3) . . ?
C110 C111 C116 126.3(3) . . ?
C116 C111 Co1 129.2(2) . . ?
C16 C28 C29 109.9(3) . . ?
C30 C28 C16 111.9(2) . . ?
C30 C28 C29 108.0(3) . . ?
C31 C28 C16 109.5(3) . . ?
C31 C28 C30 108.2(3) . . ?
C31 C28 C29 109.4(3) . . ?
C4 C5 H5 119.2 . . ?
C6 C5 C4 121.5(3) . . ?
C6 C5 H5 119.2 . . ?
C104 C109 H10A 109.5 . . ?
C104 C109 H10B 109.5 . . ?
C104 C109 H10C 109.5 . . ?
H10A C109 H10B 109.5 . . ?
H10A C109 H10C 109.5 . . ?
H10B C109 H10C 109.5 . . ?
C13 C12 C24 121.2(2) . . ?
C11 C12 C13 118.4(2) . . ?
C11 C12 C24 120.4(2) . . ?
C111 C112 Co1 70.04(17) . . ?
C111 C112 C117 124.7(3) . . ?
C117 C112 Co1 130.1(2) . . ?
C113 C112 Co1 68.95(18) . . ?
C113 C112 C111 108.6(3) . . ?
C113 C112 C117 126.6(3) . . ?
C24 C25 H25A 109.5 . . ?
C24 C25 H25B 109.5 . . ?
C24 C25 H25C 109.5 . . ?
H25A C25 H25B 109.5 . . ?
H25A C25 H25C 109.5 . . ?
H25B C25 H25C 109.5 . . ?
C18 C17 H17 118.1 . . ?
C18 C17 C16 123.8(3) . . ?
C16 C17 H17 118.1 . . ?
C7 C6 H6 121.5 . . ?
C5 C6 C7 117.0(3) . . ?
C5 C6 H6 121.5 . . ?
C112 C117 H11A 109.5 . . ?
C112 C117 H11B 109.5 . . ?
C112 C117 H11C 109.5 . . ?
H11A C117 H11B 109.5 . . ?
H11A C117 H11C 109.5 . . ?
H11B C117 H11C 109.5 . . ?
C18 C32 C33 112.0(3) . . ?
C18 C32 C34 110.8(3) . . ?
C18 C32 C35 108.5(3) . . ?
C33 C32 C35 107.2(3) . . ?
C34 C32 C33 107.7(3) . . ?
C34 C32 C35 110.6(3) . . ?
C10 C20 C21 109.3(2) . . ?
C10 C20 C22 109.5(2) . . ?
C10 C20 C23 112.5(2) . . ?
C21 C20 C22 108.9(3) . . ?
C21 C20 C23 108.7(3) . . ?
C23 C20 C22 107.9(2) . . ?
C103 C108 H10D 109.5 . . ?
C103 C108 H10E 109.5 . . ?
C103 C108 H10F 109.5 . . ?
H10D C108 H10E 109.5 . . ?
H10D C108 H10F 109.5 . . ?
H10E C108 H10F 109.5 . . ?
C102 C101 Co1 69.92(18) . . ?
C102 C101 C106 126.0(3) . . ?
C100 C101 Co1 69.44(18) . . ?
C100 C101 C102 108.2(3) . . ?
C100 C101 C106 125.6(3) . . ?
C106 C101 Co1 128.8(3) . . ?
C11 C10 C20 123.5(3) . . ?
C9 C10 C11 116.9(2) . . ?
C9 C10 C20 119.6(2) . . ?
C104 C100 Co1 69.72(17) . . ?
C104 C100 C105 126.0(3) . . ?
C101 C100 Co1 69.67(18) . . ?
C101 C100 C104 108.0(3) . . ?
C101 C100 C105 125.9(3) . . ?
C105 C100 Co1 127.7(3) . . ?
C20 C21 H21A 109.5 . . ?
C20 C21 H21B 109.5 . . ?
C20 C21 H21C 109.5 . . ?
H21A C21 H21B 109.5 . . ?
H21A C21 H21C 109.5 . . ?
H21B C21 H21C 109.5 . . ?
C24 C26 H26A 109.5 . . ?
C24 C26 H26B 109.5 . . ?
C24 C26 H26C 109.5 . . ?
H26A C26 H26B 109.5 . . ?
H26A C26 H26C 109.5 . . ?
H26B C26 H26C 109.5 . . ?
C112 C113 Co1 70.60(18) . . ?
C112 C113 C114 107.3(3) . . ?
C112 C113 C118 125.4(3) . . ?
C114 C113 Co1 69.92(19) . . ?
C114 C113 C118 127.1(4) . . ?
C118 C113 Co1 128.9(3) . . ?
C4 C3 C2 117.2(3) . . ?
C4 C3 H3 121.4 . . ?
C2 C3 H3 121.4 . . ?
C15 C16 C28 122.6(3) . . ?
C15 C16 C17 117.5(3) . . ?
C17 C16 C28 120.0(3) . . ?
C28 C30 H30A 109.5 . . ?
C28 C30 H30B 109.5 . . ?
C28 C30 H30C 109.5 . . ?
H30A C30 H30B 109.5 . . ?
H30A C30 H30C 109.5 . . ?
H30B C30 H30C 109.5 . . ?
C111 C110 Co1 69.91(18) . . ?
C111 C110 C114 108.0(3) . . ?
C111 C110 C115 125.0(4) . . ?
C114 C110 Co1 69.1(2) . . ?
C114 C110 C115 126.7(4) . . ?
C115 C110 Co1 130.6(3) . . ?
C20 C22 H22A 109.5 . . ?
C20 C22 H22B 109.5 . . ?
C20 C22 H22C 109.5 . . ?
H22A C22 H22B 109.5 . . ?
H22A C22 H22C 109.5 . . ?
H22B C22 H22C 109.5 . . ?
C20 C23 H23A 109.5 . . ?
C20 C23 H23B 109.5 . . ?
C20 C23 H23C 109.5 . . ?
H23A C23 H23B 109.5 . . ?
H23A C23 H23C 109.5 . . ?
H23B C23 H23C 109.5 . . ?
C32 C33 H33A 109.5 . . ?
C32 C33 H33B 109.5 . . ?
C32 C33 H33C 109.5 . . ?
H33A C33 H33B 109.5 . . ?
H33A C33 H33C 109.5 . . ?
H33B C33 H33C 109.5 . . ?
C28 C31 H31A 109.5 . . ?
C28 C31 H31B 109.5 . . ?
C28 C31 H31C 109.5 . . ?
H31A C31 H31B 109.5 . . ?
H31A C31 H31C 109.5 . . ?
H31B C31 H31C 109.5 . . ?
C28 C29 H29A 109.5 . . ?
C28 C29 H29B 109.5 . . ?
C28 C29 H29C 109.5 . . ?
H29A C29 H29B 109.5 . . ?
H29A C29 H29C 109.5 . . ?
H29B C29 H29C 109.5 . . ?
C32 C34 H34A 109.5 . . ?
C32 C34 H34B 109.5 . . ?
C32 C34 H34C 109.5 . . ?
H34A C34 H34B 109.5 . . ?
H34A C34 H34C 109.5 . . ?
H34B C34 H34C 109.5 . . ?
C100 C105 H10G 109.5 . . ?
C100 C105 H10H 109.5 . . ?
C100 C105 H10I 109.5 . . ?
H10G C105 H10H 109.5 . . ?
H10G C105 H10I 109.5 . . ?
H10H C105 H10I 109.5 . . ?
C113 C114 Co1 68.62(18) . . ?
C113 C114 C119 126.9(4) . . ?
C110 C114 Co1 70.27(19) . . ?
C110 C114 C113 107.8(3) . . ?
C110 C114 C119 125.2(4) . . ?
C119 C114 Co1 130.1(3) . . ?
C24 C27 H27A 109.5 . . ?
C24 C27 H27B 109.5 . . ?
C24 C27 H27C 109.5 . . ?
H27A C27 H27B 109.5 . . ?
H27A C27 H27C 109.5 . . ?
H27B C27 H27C 109.5 . . ?
C32 C35 H35A 109.5 . . ?
C32 C35 H35B 109.5 . . ?
C32 C35 H35C 109.5 . . ?
H35A C35 H35B 109.5 . . ?
H35A C35 H35C 109.5 . . ?
H35B C35 H35C 109.5 . . ?
C111 C116 H11D 109.5 . . ?
C111 C116 H11E 109.5 . . ?
C111 C116 H11F 109.5 . . ?
H11D C116 H11E 109.5 . . ?
H11D C116 H11F 109.5 . . ?
H11E C116 H11F 109.5 . . ?
C110 C115 H11G 109.5 . . ?
C110 C115 H11H 109.5 . . ?
C110 C115 H11I 109.5 . . ?
H11G C115 H11H 109.5 . . ?
H11G C115 H11I 109.5 . . ?
H11H C115 H11I 109.5 . . ?
C102 C107 H10J 109.5 . . ?
C102 C107 H10K 109.5 . . ?
C102 C107 H10L 109.5 . . ?
H10J C107 H10K 109.5 . . ?
H10J C107 H10L 109.5 . . ?
H10K C107 H10L 109.5 . . ?
C101 C106 H10M 109.5 . . ?
C101 C106 H10N 109.5 . . ?
C101 C106 H10O 109.5 . . ?
H10M C106 H10N 109.5 . . ?
H10M C106 H10O 109.5 . . ?
H10N C106 H10O 109.5 . . ?
Cl21 C200 H20A 109.4 . . ?
Cl21 C200 H20B 109.4 . . ?
Cl20 C200 Cl21 111.1(2) . . ?
Cl20 C200 H20A 109.4 . . ?
Cl20 C200 H20B 109.4 . . ?
H20A C200 H20B 108.0 . . ?
C113 C118 H11J 109.5 . . ?
C113 C118 H11K 109.5 . . ?
C113 C118 H11L 109.5 . . ?
H11J C118 H11K 109.5 . . ?
H11J C118 H11L 109.5 . . ?
H11K C118 H11L 109.5 . . ?
C114 C119 H11M 109.5 . . ?
C114 C119 H11N 109.5 . . ?
C114 C119 H11O 109.5 . . ?
H11M C119 H11N 109.5 . . ?
H11M C119 H11O 109.5 . . ?
H11N C119 H11O 109.5 . . ?

loop_
_geom_bond_atom_site_label_1
_geom_bond_atom_site_label_2
_geom_bond_distance
_geom_bond_site_symmetry_2
_geom_bond_publ_flag
Mo1 Cl1 2.4520(7) . ?
Mo1 O1 2.0585(18) . ?
Mo1 O2 2.0477(19) . ?
Mo1 C1 2.173(3) . ?
Mo1 N10 1.657(2) . ?
Co1 C103 2.040(3) . ?
Co1 C104 2.048(3) . ?
Co1 C102 2.054(3) . ?
Co1 C111 2.060(3) . ?
Co1 C112 2.051(3) . ?
Co1 C101 2.045(3) . ?
Co1 C100 2.042(3) . ?
Co1 C113 2.030(3) . ?
Co1 C110 2.062(3) . ?
Co1 C114 2.047(3) . ?
Cl21 C200 1.742(4) . ?
Cl20 C200 1.740(4) . ?
O1 C13 1.337(3) . ?
O2 C19 1.334(3) . ?
N1 C1 1.355(3) . ?
N1 C2 1.402(3) . ?
N1 C8 1.434(3) . ?
N2 C1 1.358(3) . ?
N2 C7 1.399(3) . ?
N2 C14 1.435(3) . ?
C13 C8 1.413(4) . ?
C13 C12 1.418(4) . ?
C7 C2 1.391(4) . ?
C7 C6 1.402(4) . ?
C103 C104 1.431(4) . ?
C103 C102 1.427(5) . ?
C103 C108 1.503(4) . ?
C104 C109 1.491(5) . ?
C104 C100 1.434(4) . ?
C18 C19 1.425(4) . ?
C18 C17 1.392(4) . ?
C18 C32 1.529(4) . ?
C24 C12 1.537(4) . ?
C24 C25 1.547(4) . ?
C24 C26 1.535(4) . ?
C24 C27 1.536(4) . ?
C14 C15 1.397(4) . ?
C14 C19 1.403(4) . ?
C4 H4 0.9500 . ?
C4 C5 1.405(4) . ?
C4 C3 1.382(4) . ?
C2 C3 1.395(4) . ?
C11 H11 0.9500 . ?
C11 C12 1.400(4) . ?
C11 C10 1.396(4) . ?
C8 C9 1.382(4) . ?
C15 H15 0.9500 . ?
C15 C16 1.377(4) . ?
C102 C101 1.429(4) . ?
C102 C107 1.496(5) . ?
C9 H9 0.9500 . ?
C9 C10 1.386(4) . ?
C111 C112 1.425(4) . ?
C111 C110 1.410(5) . ?
C111 C116 1.502(5) . ?
C28 C16 1.537(4) . ?
C28 C30 1.535(5) . ?
C28 C31 1.530(5) . ?
C28 C29 1.539(4) . ?
C5 H5 0.9500 . ?
C5 C6 1.385(4) . ?
C109 H10A 0.9800 . ?
C109 H10B 0.9800 . ?
C109 H10C 0.9800 . ?
C112 C117 1.503(4) . ?
C112 C113 1.411(5) . ?
C25 H25A 0.9800 . ?
C25 H25B 0.9800 . ?
C25 H25C 0.9800 . ?
C17 H17 0.9500 . ?
C17 C16 1.396(4) . ?
C6 H6 0.9500 . ?
C117 H11A 0.9800 . ?
C117 H11B 0.9800 . ?
C117 H11C 0.9800 . ?
C32 C33 1.540(4) . ?
C32 C34 1.531(5) . ?
C32 C35 1.540(5) . ?
C20 C10 1.531(4) . ?
C20 C21 1.531(4) . ?
C20 C22 1.537(4) . ?
C20 C23 1.534(4) . ?
C108 H10D 0.9800 . ?
C108 H10E 0.9800 . ?
C108 H10F 0.9800 . ?
C101 C100 1.427(5) . ?
C101 C106 1.500(5) . ?
C100 C105 1.498(4) . ?
C21 H21A 0.9800 . ?
C21 H21B 0.9800 . ?
C21 H21C 0.9800 . ?
C26 H26A 0.9800 . ?
C26 H26B 0.9800 . ?
C26 H26C 0.9800 . ?
C113 C114 1.443(5) . ?
C113 C118 1.494(5) . ?
C3 H3 0.9500 . ?
C30 H30A 0.9800 . ?
C30 H30B 0.9800 . ?
C30 H30C 0.9800 . ?
C110 C114 1.426(6) . ?
C110 C115 1.507(5) . ?
C22 H22A 0.9800 . ?
C22 H22B 0.9800 . ?
C22 H22C 0.9800 . ?
C23 H23A 0.9800 . ?
C23 H23B 0.9800 . ?
C23 H23C 0.9800 . ?
C33 H33A 0.9800 . ?
C33 H33B 0.9800 . ?
C33 H33C 0.9800 . ?
C31 H31A 0.9800 . ?
C31 H31B 0.9800 . ?
C31 H31C 0.9800 . ?
C29 H29A 0.9800 . ?
C29 H29B 0.9800 . ?
C29 H29C 0.9800 . ?
C34 H34A 0.9800 . ?
C34 H34B 0.9800 . ?
C34 H34C 0.9800 . ?
C105 H10G 0.9800 . ?
C105 H10H 0.9800 . ?
C105 H10I 0.9800 . ?
C114 C119 1.500(5) . ?
C27 H27A 0.9800 . ?
C27 H27B 0.9800 . ?
C27 H27C 0.9800 . ?
C35 H35A 0.9800 . ?
C35 H35B 0.9800 . ?
C35 H35C 0.9800 . ?
C116 H11D 0.9800 . ?
C116 H11E 0.9800 . ?
C116 H11F 0.9800 . ?
C115 H11G 0.9800 . ?
C115 H11H 0.9800 . ?
C115 H11I 0.9800 . ?
C107 H10J 0.9800 . ?
C107 H10K 0.9800 . ?
C107 H10L 0.9800 . ?
C106 H10M 0.9800 . ?
C106 H10N 0.9800 . ?
C106 H10O 0.9800 . ?
C200 H20A 0.9900 . ?
C200 H20B 0.9900 . ?
C118 H11J 0.9800 . ?
C118 H11K 0.9800 . ?
C118 H11L 0.9800 . ?
C119 H11M 0.9800 . ?
C119 H11N 0.9800 . ?
C119 H11O 0.9800 . ?

loop_
_twin_individual_id
_twin_individual_mass_fraction_refined
1 0.994(12)
2 0.006(12)
